data_2010240
loop_
_publ_author_name
'Hu, N.-H.'

_publ_section_title
;
 A hydroxide inclusion complex of a methylene-bridged tetrapyrimidinium
 macrocycle
;
_journal_issue 12
_journal_name_full 'Acta Crystallographica Section C'
_journal_page_first 2082
_journal_page_last 2085
_journal_paper_doi 10.1107/S0108270194003483
_journal_volume 50
_journal_year 1994
_chemical_formula_moiety 'C24 H50 Cl2 N12 O10'
_chemical_formula_sum 'C24 H50 Cl2 N12 O10'
_chemical_formula_weight 737.64
_space_group_IT_number 14
_symmetry_cell_setting monoclinic
_symmetry_space_group_name_Hall '-P 2ybc'
_symmetry_space_group_name_H-M 'P 1 21/c 1'
_atom_type_scat_source IntTabIV
_cell_angle_alpha 90.
_cell_angle_beta 102.39(2)
_cell_angle_gamma 90.
_cell_formula_units_Z 4
_cell_length_a 10.740(2)
_cell_length_b 17.606(4)
_cell_length_c 19.775(4)
_cell_measurement_reflns_used 21
_cell_measurement_temperature 294
_cell_measurement_theta_max 13.4
_cell_measurement_theta_min 5.2
_cell_volume 3652.1(13)
_diffrn_measurement_device 'Nicolet R3m/E'
_diffrn_measurement_method \w
_diffrn_radiation_type MoK\a
_diffrn_radiation_wavelength 0.71069
_diffrn_reflns_av_R_equivalents 0.013
_diffrn_reflns_limit_h_max 12
_diffrn_reflns_limit_h_min -12
_diffrn_reflns_limit_k_max 20
_diffrn_reflns_limit_k_min 0
_diffrn_reflns_limit_l_max 23
_diffrn_reflns_limit_l_min 0
_diffrn_reflns_number 6787
_diffrn_reflns_theta_max 25.0
_diffrn_standards_decay_% <2.4
_diffrn_standards_interval_count 98
_diffrn_standards_number 2
_exptl_absorpt_coefficient_mu 0.24
_exptl_absorpt_correction_T_max 0.91
_exptl_absorpt_correction_T_min 0.89
_exptl_absorpt_correction_type empirical
_exptl_crystal_colour 'light yellow'
_exptl_crystal_density_diffrn 1.34
_exptl_crystal_description tabular
_exptl_crystal_size_max 0.55
_exptl_crystal_size_mid 0.50
_exptl_crystal_size_min 0.42
_refine_diff_density_max 0.64
_refine_diff_density_min -0.34
_refine_ls_extinction_method none
_refine_ls_goodness_of_fit_obs 3.36
_refine_ls_hydrogen_treatment noref
_refine_ls_number_parameters 433
_refine_ls_number_reflns 2692
_refine_ls_R_factor_obs 0.078
_refine_ls_shift/esd_max 0.02
_refine_ls_structure_factor_coef F
_refine_ls_weighting_scheme unit
_refine_ls_wR_factor_obs 0.086
_reflns_number_observed 2692
_reflns_number_total 6420
_reflns_observed_criterion I>3\s(I)
_cod_data_source_file as1097.cif
_cod_data_source_block as1097a
_cod_original_cell_volume 3652.0(10)
_cod_original_sg_symbol_H-M 'P 21/c'
_cod_database_code 2010240

loop_
_symmetry_equiv_pos_as_xyz
x,y,z
x,1/2-y,1/2+z
-x,-y,-z
-x,1/2+y,1/2-z

loop_
_atom_site_label
_atom_site_fract_x
_atom_site_fract_y
_atom_site_fract_z
_atom_site_U_iso_or_equiv
N(11) .1085(7) .6759(4) .3244(4) .043(3)
N(12) .0084(7) .5582(4) .3163(4) .046(3)
N(13) -.0062(8) .4843(4) .2213(4) .061(3)
C(11) .0439(9) .6203(5) .3510(5) .048(4)
C(12) .0340(8) .5488(5) .2529(4) .041(3)
C(13) .1003(8) .6053(5) .2225(4) .041(3)
C(14) .1335(8) .6678(5) .2600(4) .038(3)
C(15) .0131(10) .6299(6) .4196(5) .059(4)
C(16) .1317(8) .5915(5) .1534(4) .044(3)
N(21) .2031(6) .6550(4) .1311(3) .038(3)
N(22) .2183(7) .7639(4) .0661(4) .046(3)
N(23) .4058(7) .8272(4) .0753(4) .050(3)
C(21) .1489(8) .7102(5) .0863(4) .044(3)
C(22) .3439(9) .7686(5) .0941(4) .041(4)
C(23) .4050(8) .7130(5) .1418(4) .040(3)
C(24) .3317(8) .6559(5) .1575(4) .043(3)
C(25) .0104(9) .7107(6) .0622(5) .056(4)
C(26) .5448(9) .7213(5) .1730(5) .051(4)
N(31) .5935(6) .6611(4) .2250(4) .045(3)
N(32) .7011(7) .5458(4) .2564(4) .051(3)
N(33) .7200(8) .4975(5) .3638(4) .061(3)
C(31) .6584(9) .5992(6) .2107(5) .053(4)
C(32) .6770(8) .5531(5) .3202(5) .045(3)
C(33) .6078(8) .6167(5) .3393(4) .042(3)
C(34) .5690(8) .6687(5) .2894(5) .045(3)
C(35) .6896(11) .5909(7) .1406(5) .079(5)
C(36) .5778(9) .6192(5) .4097(4) .048(4)
N(41) .5003(7) .6871(4) .4188(4) .047(3)
N(42) .4795(7) .8085(4) .4635(4) .054(3)
N(43) .2843(8) .8658(4) .4469(4) .061(3)
C(41) .5487(9) .7511(6) .4532(5) .049(4)
C(42) .3526(9) .8063(5) .4354(5) .048(4)
C(43) .2938(8) .7425(5) .3965(4) .041(3)
C(44) .3705(8) .6838(5) .3904(4) .042(3)
C(45) .6891(10) .7561(6) .4815(6) .072(5)
C(46) .1537(8) .7452(5) .3632(4) .042(3)
Cl(1) .1292(3) .8533(2) .1992(2) .0670(10)
Cl(2) .3049(3) .5304(2) .47570(10) .0630(10)
O(1) .3584(8) .5158(5) .2889(5) .120(5)
O(2) .4152(8) .8269(5) .2778(5) .104(4)
O(W1) .3882(10) .4470(8) .1714(6) .177(7)
O(W2) .3435(8) .3824(5) .3849(5) .109(4)
O(W3) .1547(8) .2808(6) .3163(5) .123(5)
O(W4) .0890(10) .4049(6) .4398(4) .124(5)
O(W5) .3919(7) .5063(4) .0518(4) .087(4)
O(W6) .1362(11) .0390(6) .4896(6) .143(6)
O(W7) .0035(5) .3985(3) .0893(3) .032(2)
O(W8) .1885(5) .2821(3) .1728(3) .040(2)
H1(N13) -.055 .447 .242 ?
H2(N13) .032 .473 .175 ?
H(C14) .187 .714 .244 ?
H1(C15) .001 .582 .443 ?
H2(C15) -.064 .660 .415 ?
H3(C15) .087 .650 .451 ?
H1(C16) .190 .539 .155 ?
H2(C16) .064 .580 .117 ?
H1(N23) .372 .863 .040 ?
H2(N23) .495 .837 .097 ?
H(C24) .374 .611 .188 ?
H1(C25) -.032 .658 .039 ?
H2(C25) -.039 .729 .095 ?
H3(C25) -.003 .748 .025 ?
H1(C26) .595 .729 .138 ?
H2(C26) .562 .769 .200 ?
H1(N33) .763 .454 .349 ?
H2(N33) .712 .500 .411 ?
H(C34) .528 .718 .303 ?
H1(C35) .614 .604 .110 ?
H2(C35) .740 .639 .136 ?
H3(C35) .727 .544 .130 ?
H1(C36) .657 .610 .451 ?
H2(C36) .527 .573 .414 ?
H1(N43) .324 .904 .485 ?
H2(N43) .191 .878 .426 ?
H(C44) .327 .635 .364 ?
H1(C45) .725 .717 .517 ?
H2(C45) .701 .808 .499 ?
H3(C45) .742 .746 .447 ?
H1(C46) .136 .789 .332 ?
H2(C46) .105 .753 .399 ?
H(01) .335 .484 .325 ?
H(02) .317 .836 .252 ?
H1(OW1) .400 .472 .221 ?
H2(OW1) .410 .389 .178 ?
H1(OW2) .275 .345 .358 ?
H2(OW2) .358 .426 .425 ?
H1(OW3) .069 .305 .311 ?
H2(OW3) .159 .257 .273 ?
H1(OW4) .061 .382 .388 ?
H1(OW8) .251 .321 .185 ?

loop_
_geom_angle_atom_site_label_1
_geom_angle_atom_site_label_2
_geom_angle_atom_site_label_3
_geom_angle
_geom_angle_publ_flag
C(11) N(11) C(14) 120.1(7) yes
C(11) N(11) C(46) 122.1(8) yes
C(14) N(11) C(46) 117.7(7) yes
N(11) C(11) N(12) 120.8(9) yes
N(11) C(11) C(15) 120.4(8) yes
N(12) C(11) C(15) 118.8(9) yes
C(11) N(12) C(12) 119.8(8) yes
N(12) C(12) N(13) 115.7(8) yes
N(12) C(12) C(13) 121.7(8) yes
N(13) C(12) C(13) 122.6(9) yes
C(12) C(13) C(14) 116.0(8) yes
C(12) C(13) C(16) 120.2(8) yes
C(14) C(13) C(16) 123.8(8) yes
C(31) N(31) C(34) 119.0(7) yes
C(31) N(31) C(26) 123.2(8) yes
C(34) N(31) C(26) 117.8(7) yes
N(31) C(31) N(32) 123.3(9) yes
N(31) C(31) C(35) 119.8(8) yes
N(32) C(31) C(35) 116.8(9) yes
C(31) N(32) C(32) 117.8(8) yes
N(32) C(32) N(33) 115.5(8) yes
N(32) C(32) C(33) 122.2(8) yes
N(33) C(32) C(33) 122.3(9) yes
C(32) C(33) C(34) 115.8(9) yes
C(32) C(33) C(36) 119.5(8) yes
C(34) C(33) C(36) 124.6(9) yes
N(11) C(14) C(13) 121.5(8) yes
C(13) C(16) N(21) 112.5(7) yes
C(21) N(21) C(24) 119.8(7) yes
C(21) N(21) C(16) 124.0(7) yes
C(24) N(21) C(16) 116.2(7) yes
N(21) C(21) N(22) 121.3(8) yes
N(21) C(21) C(25) 118.8(8) yes
N(22) C(21) C(25) 119.9(8) yes
C(21) N(22) C(22) 120.1(7) yes
N(22) C(22) N(23) 116.9(7) yes
N(22) C(22) C(23) 120.7(8) yes
N(23) C(22) C(23) 122.4(8) yes
C(22) C(23) C(24) 117.1(8) yes
C(22) C(23) C(26) 119.0(8) yes
C(24) C(23) C(26) 123.9(8) yes
N(21) C(24) C(23) 120.7(8) yes
C(23) C(26) N(31) 112.7(8) yes
N(31) C(34) C(33) 121.9(9) yes
C(33) C(36) N(41) 112.0(7) yes
C(41) N(41) C(44) 118.7(8) yes
C(41) N(41) C(36) 124.2(7) yes
C(44) N(41) C(36) 117.1(7) yes
N(41) C(41) N(42) 123.6(8) yes
N(41) C(41) C(45) 118.9(9) yes
N(42) C(41) C(45) 117.5(9) yes
C(41) N(42) C(42) 118.3(8) yes
N(42) C(42) N(43) 116.8(8) yes
N(42) C(42) C(43) 122.1(8) yes
N(43) C(42) C(43) 121.1(8) yes
C(42) C(43) C(44) 116.3(8) yes
C(42) C(43) C(46) 119.6(8) yes
C(44) C(43) C(46) 124.0(7) yes
N(41) C(44) C(43) 120.9(8) yes
C(43) C(46) N(11) 112.9(7) yes

loop_
_geom_bond_atom_site_label_1
_geom_bond_atom_site_label_2
_geom_bond_site_symmetry_1
_geom_bond_site_symmetry_2
_geom_bond_distance
_geom_bond_publ_flag
N(11) C(11) . . 1.370(10) yes
N(11) C(14) . . 1.360(10) yes
N(11) C(46) . . 1.470(10) yes
C(11) N(12) . . 1.300(10) yes
C(11) C(15) . . 1.470(10) yes
N(12) C(12) . . 1.350(10) yes
C(12) C(13) . . 1.430(10) yes
C(12) N(13) . . 1.320(10) yes
C(13) C(14) . . 1.330(10) yes
C(13) C(16) . . 1.490(10) yes
N(21) C(21) . . 1.360(10) yes
N(21) C(24) . . 1.370(10) yes
N(21) C(16) . . 1.480(10) yes
C(21) N(22) . . 1.320(10) yes
C(21) C(25) . . 1.460(10) yes
N(22) C(22) . . 1.350(10) yes
C(22) C(23) . . 1.420(10) yes
C(22) N(23) . . 1.320(10) yes
C(23) C(24) . . 1.350(10) yes
C(23) C(26) . . 1.500(10) yes
N(31) C(31) . . 1.360(10) yes
N(31) C(34) . . 1.360(10) yes
N(31) C(26) . . 1.490(10) yes
C(31) N(32) . . 1.320(10) yes
C(31) C(35) . . 1.500(10) yes
N(32) C(32) . . 1.350(10) yes
C(32) C(33) . . 1.440(10) yes
C(32) N(33) . . 1.320(10) yes
C(33) C(34) . . 1.340(10) yes
C(33) C(36) . . 1.490(10) yes
N(41) C(41) . . 1.360(10) yes
N(41) C(44) . . 1.390(10) yes
N(41) C(36) . . 1.490(10) yes
C(41) N(42) . . 1.300(10) yes
C(41) C(45) . . 1.490(10) yes
N(42) C(42) . . 1.360(10) yes
C(42) C(43) . . 1.430(10) yes
C(42) N(43) . . 1.330(10) yes
C(43) C(44) . . 1.340(10) yes
C(43) C(46) . . 1.510(10) yes
